data_7040488
loop_
_publ_author_name
'Li, Chuan-Ti'
'Zhao, Yi-Fan'
'Hu, Huai-Ming'
'Zhao, Hui'
'Wang, Xiaofang'
'Xue, Ganglin'

_publ_section_title
;
 Lanthanide coordination frameworks constructed from
 3,3',4,4'-diphenylsulfonetetracarboxylic and 1,10-phenanthroline:
 synthesis, crystal structures and luminescence properties.
;
_journal_issue 39
_journal_name_full 'Dalton transactions (Cambridge, England : 2003)'
_journal_page_first 15436
_journal_paper_doi 10.1039/c6dt02646j
_journal_volume 45
_journal_year 2016
_chemical_formula_sum 'C56 H38 N4 O25 Pr2 S2'
_chemical_formula_weight 1512.84
_chemical_name_systematic
; 
 ? 
;
_space_group_IT_number 2
_symmetry_cell_setting triclinic
_symmetry_space_group_name_Hall '-P 1'
_symmetry_space_group_name_H-M 'P -1'
_atom_sites_solution_hydrogens geom
_atom_sites_solution_primary direct
_atom_sites_solution_secondary difmap
_audit_creation_method SHELXL-97
_audit_update_record
;
2016-07-01 deposited with the CCDC.
2016-08-25 downloaded from the CCDC.
;
_cell_angle_alpha 109.547(3)
_cell_angle_beta 105.454(3)
_cell_angle_gamma 90.547(3)
_cell_formula_units_Z 1
_cell_length_a 10.5654(17)
_cell_length_b 11.668(2)
_cell_length_c 12.0378(19)
_cell_measurement_reflns_used 1498
_cell_measurement_temperature 296(2)
_cell_measurement_theta_max 22.24
_cell_measurement_theta_min 2.32
_cell_volume 1339.9(4)
_computing_cell_refinement 'Bruker SAINT'
_computing_data_collection 'Bruker APEX2'
_computing_data_reduction 'Bruker SAINT'
_computing_molecular_graphics 'Bruker SHELXTL'
_computing_publication_material 'Bruker SHELXTL'
_computing_structure_refinement 'SHELXL-97 (Sheldrick, 2008)'
_computing_structure_solution 'SHELXS-97 (Sheldrick, 2008)'
_diffrn_ambient_temperature 296(2)
_diffrn_measured_fraction_theta_full 0.980
_diffrn_measured_fraction_theta_max 0.980
_diffrn_measurement_device_type 'Bruker APEX-II CCD'
_diffrn_measurement_method '\f and \w scans'
_diffrn_radiation_monochromator graphite
_diffrn_radiation_source 'fine-focus sealed tube'
_diffrn_radiation_type MoK\a
_diffrn_radiation_wavelength 0.71073
_diffrn_reflns_av_R_equivalents 0.0409
_diffrn_reflns_av_sigmaI/netI 0.0964
_diffrn_reflns_limit_h_max 12
_diffrn_reflns_limit_h_min -12
_diffrn_reflns_limit_k_max 13
_diffrn_reflns_limit_k_min -13
_diffrn_reflns_limit_l_max 13
_diffrn_reflns_limit_l_min -14
_diffrn_reflns_number 6708
_diffrn_reflns_theta_full 25.05
_diffrn_reflns_theta_max 25.05
_diffrn_reflns_theta_min 1.86
_exptl_absorpt_coefficient_mu 1.972
_exptl_absorpt_correction_T_max 0.823
_exptl_absorpt_correction_T_min 0.717
_exptl_absorpt_correction_type multi-scan
_exptl_absorpt_process_details sadabs
_exptl_crystal_colour green
_exptl_crystal_density_diffrn 1.875
_exptl_crystal_density_method 'not measured'
_exptl_crystal_description block
_exptl_crystal_F_000 752
_exptl_crystal_size_max 0.19
_exptl_crystal_size_mid 0.14
_exptl_crystal_size_min 0.09
_refine_diff_density_max 1.424
_refine_diff_density_min -1.791
_refine_diff_density_rms 0.149
_refine_ls_extinction_method none
_refine_ls_goodness_of_fit_ref 1.046
_refine_ls_hydrogen_treatment mixed
_refine_ls_matrix_type full
_refine_ls_number_parameters 419
_refine_ls_number_reflns 4661
_refine_ls_number_restraints 4
_refine_ls_restrained_S_all 1.046
_refine_ls_R_factor_all 0.0697
_refine_ls_R_factor_gt 0.0578
_refine_ls_shift/su_max 0.000
_refine_ls_shift/su_mean 0.000
_refine_ls_structure_factor_coef Fsqd
_refine_ls_weighting_details 'calc w=1/[\s^2^(Fo^2^)+(0.0436P)^2^+0.0000P] where P=(Fo^2^+2Fc^2^)/3'
_refine_ls_weighting_scheme calc
_refine_ls_wR_factor_gt 0.1090
_refine_ls_wR_factor_ref 0.1145
_reflns_number_gt 4039
_reflns_number_total 4661
_reflns_threshold_expression >2sigma(I)
_cod_data_source_file c6dt02646j2.cif
_cod_data_source_block nw2058_0m
_cod_depositor_comments
;
The following automatic conversions were performed:

'_symmetry_cell_setting' value 'Triclinic' changed to 'triclinic'
according to
/usr/data/users/saulius/crontab/automatic-downloads/rss-feeds/RSC/lib/dictionaries/cif_core.dic
dictionary named 'cif_core.dic' version 2.4.2 from 2011-04-26.

Automatic conversion script
Id: cif_fix_values 4268 2015-11-12 08:31:59Z antanas 

 Adding full bibliography for 7040480--7040491.cif.
;
_cod_original_sg_symbol_H-M P-1
_cod_database_code 7040488

loop_
_symmetry_equiv_pos_as_xyz
'x, y, z'
'-x, -y, -z'

loop_
_atom_site_label
_atom_site_type_symbol
_atom_site_fract_x
_atom_site_fract_y
_atom_site_fract_z
_atom_site_U_iso_or_equiv
_atom_site_adp_type
_atom_site_occupancy
_atom_site_symmetry_multiplicity
_atom_site_calc_flag
_atom_site_refinement_flags
Pr1 Pr 0.50313(4) 0.24775(4) -0.03469(4) 0.01639(13) Uani 1 1 d .
S1 S -0.02249(19) 0.29471(19) 0.31986(17) 0.0256(5) Uani 1 1 d .
N1 N 0.5908(6) 0.3068(6) -0.2013(6) 0.0307(16) Uani 1 1 d .
N2 N 0.3794(6) 0.1357(6) -0.2734(6) 0.0290(16) Uani 1 1 d .
O1 O 0.3429(6) 0.2883(5) 0.0945(5) 0.0395(15) Uani 1 1 d .
O2 O 0.3244(5) 0.1024(5) -0.0396(5) 0.0271(12) Uani 1 1 d .
O3 O 0.4154(5) -0.0418(5) 0.1172(5) 0.0304(13) Uani 1 1 d .
O4 O 0.2530(5) -0.1889(5) 0.0106(5) 0.0311(13) Uani 1 1 d .
O5 O 0.0072(7) 0.2024(6) 0.7359(6) 0.062(2) Uani 1 1 d .
O6 O 0.0752(6) 0.3925(5) 0.8702(5) 0.0416(15) Uani 1 1 d .
H6 H 0.0537 0.3655 0.9180 0.062 Uiso 1 1 calc R
O7 O 0.3589(5) 0.3846(5) 0.8982(5) 0.0289(13) Uani 1 1 d .
O8 O 0.3671(6) 0.5707(5) 0.8902(5) 0.0388(15) Uani 1 1 d .
O9 O -0.0196(6) 0.3998(5) 0.2845(5) 0.0362(15) Uani 1 1 d .
O10 O -0.1459(5) 0.2396(5) 0.3182(5) 0.0355(14) Uani 1 1 d .
C1 C 0.6903(9) 0.3926(9) -0.1667(9) 0.046(2) Uani 1 1 d .
H1 H 0.7241 0.4384 -0.0835 0.055 Uiso 1 1 calc R
C2 C 0.7471(10) 0.4177(9) -0.2499(10) 0.052(3) Uani 1 1 d .
H2 H 0.8189 0.4770 -0.2221 0.062 Uiso 1 1 calc R
C3 C 0.6962(11) 0.3547(10) -0.3703(10) 0.057(3) Uani 1 1 d .
H3 H 0.7342 0.3701 -0.4261 0.069 Uiso 1 1 calc R
C4 C 0.5875(10) 0.2666(9) -0.4140(8) 0.044(2) Uani 1 1 d .
C5 C 0.5265(12) 0.1988(11) -0.5396(8) 0.063(3) Uani 1 1 d .
H5 H 0.5625 0.2098 -0.5984 0.075 Uiso 1 1 calc R
C6 C 0.4194(12) 0.1200(11) -0.5763(9) 0.065(3) Uani 1 1 d .
H6A H 0.3797 0.0797 -0.6599 0.077 Uiso 1 1 calc R
C7 C 0.3642(9) 0.0962(8) -0.4883(7) 0.040(2) Uani 1 1 d .
C8 C 0.2496(11) 0.0149(9) -0.5230(9) 0.055(3) Uani 1 1 d .
H8 H 0.2056 -0.0257 -0.6057 0.066 Uiso 1 1 calc R
C9 C 0.2040(10) -0.0033(8) -0.4337(8) 0.047(2) Uani 1 1 d .
H9 H 0.1282 -0.0561 -0.4544 0.056 Uiso 1 1 calc R
C10 C 0.2726(8) 0.0580(8) -0.3118(8) 0.037(2) Uani 1 1 d .
H10 H 0.2408 0.0431 -0.2524 0.044 Uiso 1 1 calc R
C11 C 0.4241(8) 0.1560(7) -0.3624(7) 0.0290(19) Uani 1 1 d .
C12 C 0.5393(8) 0.2443(8) -0.3226(7) 0.0287(19) Uani 1 1 d .
C13 C 0.3001(8) 0.1770(8) 0.0526(7) 0.0270(18) Uani 1 1 d .
C14 C 0.2134(7) 0.1319(6) 0.1151(7) 0.0201(16) Uani 1 1 d .
C15 C 0.1427(7) 0.2177(7) 0.1772(6) 0.0245(17) Uani 1 1 d .
H15 H 0.1547 0.2989 0.1835 0.029 Uiso 1 1 calc R
C16 C 0.0541(7) 0.1824(7) 0.2302(6) 0.0208(16) Uani 1 1 d .
C17 C 0.0298(7) 0.0607(7) 0.2144(7) 0.0278(18) Uani 1 1 d .
H17 H -0.0343 0.0358 0.2440 0.033 Uiso 1 1 calc R
C18 C 0.1031(7) -0.0249(7) 0.1533(7) 0.0238(17) Uani 1 1 d .
H18 H 0.0881 -0.1069 0.1432 0.029 Uiso 1 1 calc R
C19 C 0.1974(7) 0.0112(7) 0.1077(7) 0.0232(17) Uani 1 1 d .
C20 C 0.2951(8) -0.0783(7) 0.0736(6) 0.0195(16) Uani 1 1 d .
C21 C 0.0638(8) 0.3021(8) 0.7649(7) 0.0274(18) Uani 1 1 d .
C22 C 0.1214(7) 0.3401(7) 0.6787(7) 0.0233(17) Uani 1 1 d .
C23 C 0.0441(7) 0.3011(7) 0.5575(7) 0.0255(18) Uani 1 1 d .
H23 H -0.0353 0.2522 0.5341 0.031 Uiso 1 1 calc R
C24 C 0.0837(7) 0.3342(7) 0.4713(6) 0.0236(17) Uani 1 1 d .
C25 C 0.2039(8) 0.4048(7) 0.5055(7) 0.0287(19) Uani 1 1 d .
H25 H 0.2327 0.4244 0.4469 0.034 Uiso 1 1 calc R
C26 C 0.2799(8) 0.4453(8) 0.6259(7) 0.0312(19) Uani 1 1 d .
H26 H 0.3586 0.4949 0.6488 0.037 Uiso 1 1 calc R
C27 C 0.2402(7) 0.4130(7) 0.7150(6) 0.0193(16) Uani 1 1 d .
C28 C 0.3293(7) 0.4586(7) 0.8452(7) 0.0234(17) Uani 1 1 d .
O11 O 0.5855(6) 0.1759(6) 0.1510(5) 0.0359(14) Uani 1 1 d D
H11A H 0.541(7) 0.109(4) 0.135(7) 0.043 Uiso 1 1 d D
H11B H 0.665(3) 0.195(8) 0.195(7) 0.043 Uiso 1 1 d D
O12 O 0.9560(6) 0.3506(6) 0.0176(6) 0.0401(15) Uani 1 1 d D
H12A H 0.954(9) 0.424(3) 0.063(7) 0.048 Uiso 1 1 d D
H12B H 0.897(6) 0.293(6) -0.001(8) 0.048 Uiso 1 1 d D
O13 O 0.440(5) 0.416(4) 0.366(4) 0.29(2) Uani 0.50 1 d P

loop_
_atom_site_aniso_label
_atom_site_aniso_U_11
_atom_site_aniso_U_22
_atom_site_aniso_U_33
_atom_site_aniso_U_23
_atom_site_aniso_U_13
_atom_site_aniso_U_12
Pr1 0.0166(2) 0.0155(2) 0.0185(2) 0.00681(16) 0.00640(16) 0.00268(15)
S1 0.0229(11) 0.0317(12) 0.0230(10) 0.0087(9) 0.0088(8) 0.0108(9)
N1 0.027(4) 0.035(4) 0.030(4) 0.013(3) 0.008(3) -0.002(3)
N2 0.032(4) 0.030(4) 0.025(4) 0.009(3) 0.008(3) 0.004(3)
O1 0.045(4) 0.026(3) 0.061(4) 0.015(3) 0.036(3) 0.010(3)
O2 0.024(3) 0.032(3) 0.026(3) 0.007(2) 0.013(2) 0.004(2)
O3 0.022(3) 0.029(3) 0.040(3) 0.010(3) 0.009(3) 0.005(2)
O4 0.027(3) 0.016(3) 0.052(4) 0.008(3) 0.019(3) 0.003(2)
O5 0.091(6) 0.040(4) 0.061(5) 0.014(4) 0.035(4) -0.017(4)
O6 0.050(4) 0.043(4) 0.038(4) 0.014(3) 0.022(3) 0.002(3)
O7 0.035(3) 0.029(3) 0.027(3) 0.020(3) 0.003(3) 0.012(3)
O8 0.047(4) 0.027(4) 0.036(3) 0.012(3) 0.001(3) -0.001(3)
O9 0.043(4) 0.040(4) 0.031(3) 0.017(3) 0.014(3) 0.022(3)
O10 0.016(3) 0.055(4) 0.029(3) 0.007(3) 0.004(2) 0.004(3)
C1 0.039(6) 0.055(7) 0.045(6) 0.020(5) 0.010(5) -0.006(5)
C2 0.049(6) 0.051(7) 0.066(7) 0.034(6) 0.016(6) -0.005(5)
C3 0.062(7) 0.074(8) 0.063(7) 0.041(6) 0.040(6) 0.015(6)
C4 0.054(6) 0.051(6) 0.039(6) 0.023(5) 0.023(5) 0.005(5)
C5 0.078(9) 0.092(10) 0.025(6) 0.018(6) 0.029(6) 0.025(7)
C6 0.074(9) 0.091(10) 0.021(5) 0.016(6) 0.008(5) 0.013(7)
C7 0.053(6) 0.042(6) 0.021(5) 0.010(4) 0.007(4) 0.010(5)
C8 0.067(8) 0.051(7) 0.031(6) 0.007(5) -0.004(5) 0.005(6)
C9 0.046(6) 0.035(6) 0.045(6) 0.013(5) -0.009(5) -0.014(5)
C10 0.037(5) 0.039(6) 0.034(5) 0.017(4) 0.007(4) -0.003(4)
C11 0.041(5) 0.024(5) 0.025(4) 0.011(4) 0.012(4) 0.014(4)
C12 0.030(5) 0.036(5) 0.024(4) 0.012(4) 0.012(4) 0.009(4)
C13 0.028(5) 0.031(5) 0.031(5) 0.020(4) 0.011(4) 0.010(4)
C14 0.017(4) 0.018(4) 0.028(4) 0.009(3) 0.009(3) 0.003(3)
C15 0.030(4) 0.020(4) 0.026(4) 0.009(3) 0.012(4) 0.004(3)
C16 0.023(4) 0.025(4) 0.019(4) 0.010(3) 0.009(3) 0.007(3)
C17 0.022(4) 0.036(5) 0.028(4) 0.012(4) 0.011(4) 0.005(4)
C18 0.027(4) 0.016(4) 0.032(4) 0.008(3) 0.014(4) 0.005(3)
C19 0.018(4) 0.027(5) 0.023(4) 0.007(3) 0.006(3) 0.005(3)
C20 0.029(4) 0.017(4) 0.021(4) 0.014(3) 0.012(3) 0.008(3)
C21 0.027(5) 0.032(5) 0.019(4) 0.007(4) 0.004(3) -0.003(4)
C22 0.027(4) 0.024(4) 0.022(4) 0.009(3) 0.009(3) 0.003(3)
C23 0.022(4) 0.026(5) 0.024(4) 0.004(3) 0.007(3) -0.010(3)
C24 0.028(4) 0.029(5) 0.015(4) 0.008(3) 0.008(3) 0.004(4)
C25 0.026(4) 0.037(5) 0.027(4) 0.015(4) 0.007(4) 0.001(4)
C26 0.020(4) 0.040(5) 0.035(5) 0.017(4) 0.006(4) -0.004(4)
C27 0.020(4) 0.021(4) 0.019(4) 0.009(3) 0.007(3) 0.010(3)
C28 0.015(4) 0.025(5) 0.024(4) 0.002(3) 0.005(3) -0.002(3)
O11 0.030(4) 0.040(4) 0.039(4) 0.023(3) 0.001(3) -0.002(3)
O12 0.040(4) 0.036(4) 0.042(4) 0.008(3) 0.017(3) -0.006(3)
O13 0.41(6) 0.20(4) 0.28(4) 0.07(3) 0.14(4) 0.03(4)

loop_
_atom_type_symbol
_atom_type_description
_atom_type_scat_dispersion_real
_atom_type_scat_dispersion_imag
_atom_type_scat_source
C C 0.0033 0.001 'International Tables Vol C Tables 4.2.6.8 and 6.1.1.4'
H H 0.0000 0.0000 'International Tables Vol C Tables 4.2.6.8 and 6.1.1.4'
N N 0.0061 0.0033 'International Tables Vol C Tables 4.2.6.8 and 6.1.1.4'
O O 0.0106 0.0060 'International Tables Vol C Tables 4.2.6.8 and 6.1.1.4'
Pr Pr -0.2180 2.8214 'International Tables Vol C Tables 4.2.6.8 and 6.1.1.4'
S S 0.1246 0.1234 'International Tables Vol C Tables 4.2.6.8 and 6.1.1.4'

loop_
_geom_angle_atom_site_label_1
_geom_angle_atom_site_label_2
_geom_angle_atom_site_label_3
_geom_angle
_geom_angle_site_symmetry_1
_geom_angle_site_symmetry_3
O8 Pr1 O7 84.54(18) 2_666 1_554
O8 Pr1 O2 136.55(18) 2_666 .
O7 Pr1 O2 96.06(17) 1_554 .
O8 Pr1 O3 126.45(18) 2_666 2_655
O7 Pr1 O3 141.07(17) 1_554 2_655
O2 Pr1 O3 77.40(16) . 2_655
O8 Pr1 O1 87.6(2) 2_666 .
O7 Pr1 O1 74.07(18) 1_554 .
O2 Pr1 O1 51.70(17) . .
O3 Pr1 O1 123.89(18) 2_655 .
O8 Pr1 O11 80.76(19) 2_666 .
O7 Pr1 O11 140.87(18) 1_554 .
O2 Pr1 O11 71.66(18) . .
O3 Pr1 O11 73.98(18) 2_655 .
O1 Pr1 O11 69.29(19) . .
O8 Pr1 O4 76.71(18) 2_666 2_655
O7 Pr1 O4 141.64(17) 1_554 2_655
O2 Pr1 O4 120.53(16) . 2_655
O3 Pr1 O4 50.30(16) 2_655 2_655
O1 Pr1 O4 136.85(18) . 2_655
O11 Pr1 O4 68.64(18) . 2_655
O8 Pr1 N2 143.28(19) 2_666 .
O7 Pr1 N2 72.22(18) 1_554 .
O2 Pr1 N2 75.35(18) . .
O3 Pr1 N2 68.98(18) 2_655 .
O1 Pr1 N2 111.7(2) . .
O11 Pr1 N2 134.6(2) . .
O4 Pr1 N2 104.30(18) 2_655 .
O8 Pr1 N1 85.2(2) 2_666 .
O7 Pr1 N1 72.50(18) 1_554 .
O2 Pr1 N1 136.53(18) . .
O3 Pr1 N1 86.03(19) 2_655 .
O1 Pr1 N1 146.29(19) . .
O11 Pr1 N1 141.04(19) . .
O4 Pr1 N1 72.82(18) 2_655 .
N2 Pr1 N1 61.2(2) . .
O8 Pr1 C20 101.9(2) 2_666 2_655
O7 Pr1 C20 149.61(18) 1_554 2_655
O2 Pr1 C20 99.01(19) . 2_655
O3 Pr1 C20 24.91(18) 2_655 2_655
O1 Pr1 C20 135.27(18) . 2_655
O11 Pr1 C20 69.35(19) . 2_655
O4 Pr1 C20 25.39(18) 2_655 2_655
N2 Pr1 C20 86.3(2) . 2_655
N1 Pr1 C20 78.42(19) . 2_655
O9 S1 O10 120.2(3) . .
O9 S1 C16 108.0(3) . .
O10 S1 C16 108.8(4) . .
O9 S1 C24 107.5(4) . .
O10 S1 C24 107.1(3) . .
C16 S1 C24 104.1(3) . .
C1 N1 C12 118.0(7) . .
C1 N1 Pr1 121.3(6) . .
C12 N1 Pr1 120.6(5) . .
C10 N2 C11 116.4(7) . .
C10 N2 Pr1 122.1(5) . .
C11 N2 Pr1 121.5(6) . .
C13 O1 Pr1 91.2(4) . .
C13 O2 Pr1 92.9(5) . .
C20 O3 Pr1 96.5(4) . 2_655
C20 O4 Pr1 90.9(4) . 2_655
C21 O6 H6 109.5 . .
C28 O7 Pr1 152.9(5) . 1_556
C28 O8 Pr1 156.1(5) . 2_666
N1 C1 C2 122.9(9) . .
N1 C1 H1 118.5 . .
C2 C1 H1 118.5 . .
C3 C2 C1 118.8(10) . .
C3 C2 H2 120.6 . .
C1 C2 H2 120.6 . .
C2 C3 C4 121.4(9) . .
C2 C3 H3 119.3 . .
C4 C3 H3 119.3 . .
C3 C4 C5 124.6(9) . .
C3 C4 C12 115.8(9) . .
C5 C4 C12 119.6(10) . .
C6 C5 C4 122.0(9) . .
C6 C5 H5 119.0 . .
C4 C5 H5 119.0 . .
C5 C6 C7 120.8(10) . .
C5 C6 H6A 119.6 . .
C7 C6 H6A 119.6 . .
C11 C7 C8 117.5(8) . .
C11 C7 C6 119.8(10) . .
C8 C7 C6 122.7(9) . .
C9 C8 C7 119.1(9) . .
C9 C8 H8 120.5 . .
C7 C8 H8 120.5 . .
C8 C9 C10 118.8(9) . .
C8 C9 H9 120.6 . .
C10 C9 H9 120.6 . .
N2 C10 C9 125.1(8) . .
N2 C10 H10 117.5 . .
C9 C10 H10 117.5 . .
N2 C11 C7 123.1(8) . .
N2 C11 C12 117.5(7) . .
C7 C11 C12 119.3(7) . .
N1 C12 C4 122.9(8) . .
N1 C12 C11 118.6(7) . .
C4 C12 C11 118.4(8) . .
O2 C13 O1 122.6(7) . .
O2 C13 C14 118.8(7) . .
O1 C13 C14 118.6(7) . .
C19 C14 C15 119.8(7) . .
C19 C14 C13 123.7(6) . .
C15 C14 C13 116.3(6) . .
C14 C15 C16 120.2(7) . .
C14 C15 H15 119.9 . .
C16 C15 H15 119.9 . .
C17 C16 C15 120.1(6) . .
C17 C16 S1 120.7(5) . .
C15 C16 S1 119.2(6) . .
C16 C17 C18 119.2(7) . .
C16 C17 H17 120.4 . .
C18 C17 H17 120.4 . .
C19 C18 C17 120.7(7) . .
C19 C18 H18 119.6 . .
C17 C18 H18 119.6 . .
C18 C19 C14 119.6(6) . .
C18 C19 C20 116.9(6) . .
C14 C19 C20 122.5(7) . .
O3 C20 O4 122.3(6) . .
O3 C20 C19 118.4(7) . .
O4 C20 C19 119.0(7) . .
O3 C20 Pr1 58.6(4) . 2_655
O4 C20 Pr1 63.7(4) . 2_655
C19 C20 Pr1 174.1(5) . 2_655
O5 C21 O6 124.7(7) . .
O5 C21 C22 122.3(7) . .
O6 C21 C22 112.8(7) . .
C23 C22 C27 120.4(6) . .
C23 C22 C21 115.2(7) . .
C27 C22 C21 124.3(7) . .
C24 C23 C22 120.5(7) . .
C24 C23 H23 119.8 . .
C22 C23 H23 119.8 . .
C23 C24 C25 119.8(7) . .
C23 C24 S1 120.0(6) . .
C25 C24 S1 120.1(5) . .
C26 C25 C24 119.9(7) . .
C26 C25 H25 120.0 . .
C24 C25 H25 120.0 . .
C25 C26 C27 120.9(8) . .
C25 C26 H26 119.6 . .
C27 C26 H26 119.6 . .
C22 C27 C26 118.5(7) . .
C22 C27 C28 123.2(6) . .
C26 C27 C28 118.3(7) . .
O7 C28 O8 125.5(7) . .
O7 C28 C27 118.7(7) . .
O8 C28 C27 115.9(7) . .
Pr1 O11 H11A 108(6) . .
Pr1 O11 H11B 120(6) . .
H11A O11 H11B 124(8) . .
H12A O12 H12B 125(9) . .

loop_
_geom_bond_atom_site_label_1
_geom_bond_atom_site_label_2
_geom_bond_distance
_geom_bond_site_symmetry_2
Pr1 O8 2.367(6) 2_666
Pr1 O7 2.404(5) 1_554
Pr1 O2 2.502(5) .
Pr1 O3 2.529(5) 2_655
Pr1 O1 2.536(5) .
Pr1 O11 2.586(6) .
Pr1 O4 2.639(5) 2_655
Pr1 N2 2.669(6) .
Pr1 N1 2.694(6) .
Pr1 C20 2.944(7) 2_655
S1 O9 1.429(6) .
S1 O10 1.441(6) .
S1 C16 1.754(7) .
S1 C24 1.770(7) .
N1 C1 1.323(11) .
N1 C12 1.348(10) .
N2 C10 1.315(10) .
N2 C11 1.367(9) .
O1 C13 1.254(9) .
O2 C13 1.251(9) .
O3 C20 1.248(9) .
O3 Pr1 2.529(5) 2_655
O4 C20 1.262(9) .
O4 Pr1 2.639(5) 2_655
O5 C21 1.198(10) .
O6 C21 1.325(9) .
O6 H6 0.8200 .
O7 C28 1.232(9) .
O7 Pr1 2.404(5) 1_556
O8 C28 1.251(9) .
O8 Pr1 2.367(6) 2_666
C1 C2 1.400(12) .
C1 H1 0.9300 .
C2 C3 1.340(13) .
C2 H2 0.9300 .
C3 C4 1.396(14) .
C3 H3 0.9300 .
C4 C5 1.414(13) .
C4 C12 1.422(10) .
C5 C6 1.328(15) .
C5 H5 0.9300 .
C6 C7 1.436(13) .
C6 H6A 0.9300 .
C7 C11 1.399(11) .
C7 C8 1.408(13) .
C8 C9 1.364(13) .
C8 H8 0.9300 .
C9 C10 1.382(12) .
C9 H9 0.9300 .
C10 H10 0.9300 .
C11 C12 1.452(11) .
C13 C14 1.517(10) .
C14 C19 1.387(10) .
C14 C15 1.390(9) .
C15 C16 1.392(10) .
C15 H15 0.9300 .
C16 C17 1.380(10) .
C17 C18 1.402(10) .
C17 H17 0.9300 .
C18 C19 1.381(10) .
C18 H18 0.9300 .
C19 C20 1.512(9) .
C20 Pr1 2.944(7) 2_655
C21 C22 1.511(10) .
C22 C23 1.384(10) .
C22 C27 1.389(10) .
C23 C24 1.378(9) .
C23 H23 0.9300 .
C24 C25 1.391(11) .
C25 C26 1.372(10) .
C25 H25 0.9300 .
C26 C27 1.405(10) .
C26 H26 0.9300 .
C27 C28 1.507(10) .
O11 H11A 0.84(2) .
O11 H11B 0.85(2) .
O12 H12A 0.85(2) .
O12 H12B 0.85(2) .

loop_
_geom_torsion_atom_site_label_1
_geom_torsion_atom_site_label_2
_geom_torsion_atom_site_label_3
_geom_torsion_atom_site_label_4
_geom_torsion
_geom_torsion_site_symmetry_1
_geom_torsion_site_symmetry_4
O8 Pr1 N1 C1 12.9(6) 2_666 .
O7 Pr1 N1 C1 98.7(7) 1_554 .
O2 Pr1 N1 C1 178.8(6) . .
O3 Pr1 N1 C1 -114.2(7) 2_655 .
O1 Pr1 N1 C1 91.2(7) . .
O11 Pr1 N1 C1 -55.9(8) . .
O4 Pr1 N1 C1 -64.6(6) 2_655 .
N2 Pr1 N1 C1 177.7(7) . .
C20 Pr1 N1 C1 -90.2(7) 2_655 .
O8 Pr1 N1 C12 -171.1(6) 2_666 .
O7 Pr1 N1 C12 -85.3(6) 1_554 .
O2 Pr1 N1 C12 -5.2(7) . .
O3 Pr1 N1 C12 61.8(6) 2_655 .
O1 Pr1 N1 C12 -92.8(6) . .
O11 Pr1 N1 C12 120.1(6) . .
O4 Pr1 N1 C12 111.4(6) 2_655 .
N2 Pr1 N1 C12 -6.3(5) . .
C20 Pr1 N1 C12 85.8(6) 2_655 .
O8 Pr1 N2 C10 -149.9(6) 2_666 .
O7 Pr1 N2 C10 -96.6(6) 1_554 .
O2 Pr1 N2 C10 4.9(6) . .
O3 Pr1 N2 C10 86.8(6) 2_655 .
O1 Pr1 N2 C10 -32.6(6) . .
O11 Pr1 N2 C10 49.3(7) . .
O4 Pr1 N2 C10 123.2(6) 2_655 .
N1 Pr1 N2 C10 -176.0(7) . .
C20 Pr1 N2 C10 105.2(6) 2_655 .
O8 Pr1 N2 C11 30.2(7) 2_666 .
O7 Pr1 N2 C11 83.5(5) 1_554 .
O2 Pr1 N2 C11 -175.0(6) . .
O3 Pr1 N2 C11 -93.1(5) 2_655 .
O1 Pr1 N2 C11 147.5(5) . .
O11 Pr1 N2 C11 -130.6(5) . .
O4 Pr1 N2 C11 -56.7(5) 2_655 .
N1 Pr1 N2 C11 4.1(5) . .
C20 Pr1 N2 C11 -74.7(5) 2_655 .
O8 Pr1 O1 C13 -156.4(5) 2_666 .
O7 Pr1 O1 C13 118.6(5) 1_554 .
O2 Pr1 O1 C13 7.2(4) . .
O3 Pr1 O1 C13 -22.9(5) 2_655 .
O11 Pr1 O1 C13 -75.4(5) . .
O4 Pr1 O1 C13 -88.8(5) 2_655 .
N2 Pr1 O1 C13 55.7(5) . .
N1 Pr1 O1 C13 126.0(5) . .
C20 Pr1 O1 C13 -51.9(6) 2_655 .
O8 Pr1 O2 C13 17.1(5) 2_666 .
O7 Pr1 O2 C13 -71.4(4) 1_554 .
O3 Pr1 O2 C13 147.6(4) 2_655 .
O1 Pr1 O2 C13 -7.2(4) . .
O11 Pr1 O2 C13 70.5(4) . .
O4 Pr1 O2 C13 120.7(4) 2_655 .
N2 Pr1 O2 C13 -141.2(4) . .
N1 Pr1 O2 C13 -142.2(4) . .
C20 Pr1 O2 C13 135.1(4) 2_655 .
C12 N1 C1 C2 -2.5(13) . .
Pr1 N1 C1 C2 173.6(7) . .
N1 C1 C2 C3 2.1(15) . .
C1 C2 C3 C4 0.9(15) . .
C2 C3 C4 C5 178.4(10) . .
C2 C3 C4 C12 -3.0(15) . .
C3 C4 C5 C6 -176.9(11) . .
C12 C4 C5 C6 4.6(16) . .
C4 C5 C6 C7 -2.9(17) . .
C5 C6 C7 C11 -0.4(15) . .
C5 C6 C7 C8 178.9(10) . .
C11 C7 C8 C9 -1.2(13) . .
C6 C7 C8 C9 179.5(9) . .
C7 C8 C9 C10 -0.5(14) . .
C11 N2 C10 C9 0.1(13) . .
Pr1 N2 C10 C9 -179.8(7) . .
C8 C9 C10 N2 1.1(15) . .
C10 N2 C11 C7 -1.9(11) . .
Pr1 N2 C11 C7 178.0(6) . .
C10 N2 C11 C12 178.1(7) . .
Pr1 N2 C11 C12 -2.0(9) . .
C8 C7 C11 N2 2.5(12) . .
C6 C7 C11 N2 -178.2(8) . .
C8 C7 C11 C12 -177.5(7) . .
C6 C7 C11 C12 1.8(12) . .
C1 N1 C12 C4 0.2(12) . .
Pr1 N1 C12 C4 -176.0(6) . .
C1 N1 C12 C11 -175.6(7) . .
Pr1 N1 C12 C11 8.2(9) . .
C3 C4 C12 N1 2.5(13) . .
C5 C4 C12 N1 -178.8(8) . .
C3 C4 C12 C11 178.3(8) . .
C5 C4 C12 C11 -2.9(12) . .
N2 C11 C12 N1 -4.1(10) . .
C7 C11 C12 N1 175.9(7) . .
N2 C11 C12 C4 179.9(7) . .
C7 C11 C12 C4 -0.1(11) . .
Pr1 O2 C13 O1 13.6(8) . .
Pr1 O2 C13 C14 -167.5(6) . .
Pr1 O1 C13 O2 -13.4(8) . .
Pr1 O1 C13 C14 167.7(6) . .
O2 C13 C14 C19 24.1(11) . .
O1 C13 C14 C19 -157.0(7) . .
O2 C13 C14 C15 -152.7(7) . .
O1 C13 C14 C15 26.3(10) . .
C19 C14 C15 C16 -1.2(11) . .
C13 C14 C15 C16 175.7(7) . .
C14 C15 C16 C17 -4.1(11) . .
C14 C15 C16 S1 174.3(6) . .
O9 S1 C16 C17 -159.0(6) . .
O10 S1 C16 C17 -27.0(7) . .
C24 S1 C16 C17 86.9(7) . .
O9 S1 C16 C15 22.6(7) . .
O10 S1 C16 C15 154.6(6) . .
C24 S1 C16 C15 -91.5(6) . .
C15 C16 C17 C18 5.1(11) . .
S1 C16 C17 C18 -173.3(6) . .
C16 C17 C18 C19 -0.8(11) . .
C17 C18 C19 C14 -4.5(11) . .
C17 C18 C19 C20 164.5(7) . .
C15 C14 C19 C18 5.5(11) . .
C13 C14 C19 C18 -171.2(7) . .
C15 C14 C19 C20 -162.8(7) . .
C13 C14 C19 C20 20.5(11) . .
Pr1 O3 C20 O4 -0.1(7) 2_655 .
Pr1 O3 C20 C19 174.1(5) 2_655 .
Pr1 O4 C20 O3 0.1(7) 2_655 .
Pr1 O4 C20 C19 -174.0(5) 2_655 .
C18 C19 C20 O3 -127.8(7) . .
C14 C19 C20 O3 40.8(10) . .
C18 C19 C20 O4 46.6(9) . .
C14 C19 C20 O4 -144.8(7) . .
C18 C19 C20 Pr1 -69(5) . 2_655
C14 C19 C20 Pr1 100(5) . 2_655
O5 C21 C22 C23 40.6(11) . .
O6 C21 C22 C23 -135.2(7) . .
O5 C21 C22 C27 -142.1(9) . .
O6 C21 C22 C27 42.1(10) . .
C27 C22 C23 C24 -0.1(11) . .
C21 C22 C23 C24 177.4(7) . .
C22 C23 C24 C25 1.6(11) . .
C22 C23 C24 S1 -174.6(6) . .
O9 S1 C24 C23 135.7(6) . .
O10 S1 C24 C23 5.3(7) . .
C16 S1 C24 C23 -109.9(6) . .
O9 S1 C24 C25 -40.5(7) . .
O10 S1 C24 C25 -170.9(6) . .
C16 S1 C24 C25 73.9(7) . .
C23 C24 C25 C26 -2.7(12) . .
S1 C24 C25 C26 173.5(6) . .
C24 C25 C26 C27 2.2(12) . .
C23 C22 C27 C26 -0.4(11) . .
C21 C22 C27 C26 -177.6(7) . .
C23 C22 C27 C28 -179.9(7) . .
C21 C22 C27 C28 2.9(11) . .
C25 C26 C27 C22 -0.7(11) . .
C25 C26 C27 C28 178.9(7) . .
Pr1 O7 C28 O8 -83.4(13) 1_556 .
Pr1 O7 C28 C27 96.6(12) 1_556 .
Pr1 O8 C28 O7 12.8(19) 2_666 .
Pr1 O8 C28 C27 -167.2(9) 2_666 .
C22 C27 C28 O7 49.8(10) . .
C26 C27 C28 O7 -129.7(8) . .
C22 C27 C28 O8 -130.2(8) . .
C26 C27 C28 O8 50.3(9) . .
